data_2200095
loop_
_publ_author_name
'Bond, Andrew D.'
'Edwards, Marc R.'
'Jones, William'

_publ_section_title
;
 Azelaic acid
;
_journal_issue 2
_journal_name_full 'Acta Crystallographica Section E'
_journal_page_first o143
_journal_page_last o144
_journal_paper_doi 10.1107/S1600536801000800
_journal_volume 57
_journal_year 2001
_chemical_formula_iupac 'C9 H16 O4'
_chemical_formula_moiety 'C9 H16 O4'
_chemical_formula_sum 'C9 H16 O4'
_chemical_formula_weight 188.22
_chemical_melting_point 383.0(10)
_chemical_name_common 'azelaic acid'
_chemical_name_systematic 'heptane-1,7-dicarboxylic acid'
_space_group_IT_number 15
_symmetry_cell_setting monoclinic
_symmetry_space_group_name_Hall '-C 2yc'
_symmetry_space_group_name_H-M 'C 1 2/c 1'
_cell_angle_alpha 90.00
_cell_angle_beta 110.559(3)
_cell_angle_gamma 90.00
_cell_formula_units_Z 4
_cell_length_a 22.622(2)
_cell_length_b 4.7348(2)
_cell_length_c 9.6864(7)
_cell_measurement_reflns_used 2161
_cell_measurement_temperature 180(2)
_cell_measurement_theta_max 27.48
_cell_measurement_theta_min 1.00
_cell_volume 971.44(12)
_computing_cell_refinement 'HKL SCALEPACK (Otwinowski & Minor, 1997)'
_computing_data_collection 'COLLECT (Nonius, 1998)'
_computing_data_reduction 'HKL DENZO and SCALEPACK (Otwinowski & Minor, 1997)'
_computing_molecular_graphics 'XP (Sheldrick, 1993) and CAMERON (Watkin et al., 1996)'
_computing_publication_material SHELXL97
_computing_structure_refinement 'SHELXL97 (Sheldrick, 1997)'
_computing_structure_solution 'SHELXS97 (Sheldrick, 1997)'
_diffrn_ambient_temperature 180(2)
_diffrn_measured_fraction_theta_full .984
_diffrn_measured_fraction_theta_max .984
_diffrn_measurement_device_type 'Nonius KappaCCD'
_diffrn_measurement_method 'Thin-slice \w and \f'
_diffrn_radiation_monochromator graphite
_diffrn_radiation_source 'fine-focus sealed tube'
_diffrn_radiation_type MoK\a
_diffrn_radiation_wavelength .71073
_diffrn_reflns_av_R_equivalents .039
_diffrn_reflns_av_sigmaI/netI .0387
_diffrn_reflns_limit_h_max 28
_diffrn_reflns_limit_h_min 0
_diffrn_reflns_limit_k_max 6
_diffrn_reflns_limit_k_min -6
_diffrn_reflns_limit_l_max 11
_diffrn_reflns_limit_l_min -12
_diffrn_reflns_number 3154
_diffrn_reflns_theta_full 27.43
_diffrn_reflns_theta_max 27.43
_diffrn_reflns_theta_min 3.85
_exptl_absorpt_coefficient_mu .100
_exptl_absorpt_correction_T_max .994
_exptl_absorpt_correction_T_min .907
_exptl_absorpt_correction_type multi-scan
_exptl_absorpt_process_details '(SORTAV; Blessing, 1995)'
_exptl_crystal_colour colourless
_exptl_crystal_density_diffrn 1.287
_exptl_crystal_density_method 'not measured'
_exptl_crystal_description plate
_exptl_crystal_F_000 408
_exptl_crystal_size_max .25
_exptl_crystal_size_mid .12
_exptl_crystal_size_min .06
_refine_diff_density_max .249
_refine_diff_density_min -.187
_refine_ls_extinction_method none
_refine_ls_goodness_of_fit_ref 1.091
_refine_ls_hydrogen_treatment mixed
_refine_ls_matrix_type full
_refine_ls_number_parameters 64
_refine_ls_number_reflns 1085
_refine_ls_number_restraints 0
_refine_ls_restrained_S_all 1.091
_refine_ls_R_factor_all .047
_refine_ls_R_factor_gt .037
_refine_ls_shift/su_max .010
_refine_ls_shift/su_mean .003
_refine_ls_structure_factor_coef Fsqd
_refine_ls_weighting_details 'calc w = 1/[\s^2^(Fo^2^)+(0.0328P)^2^+0.5150P] where P = (Fo^2^+2Fc^2^)/3'
_refine_ls_weighting_scheme calc
_refine_ls_wR_factor_ref .096
_reflns_number_gt 913
_reflns_number_total 1085
_reflns_threshold_expression I>2\s(I)
_cod_data_source_file bt6003.cif
_cod_data_source_block I
_cod_depositor_comments
;
The following automatic conversions were performed:

'_chemical_melting_point' value '382-384' was changed to '383.0(10)'
- the average value was taken and precision was estimated.

Automatic conversion script
Id: cif_fix_values 1646 2011-03-28 12:23:43Z adriana 

The following automatic conversions were performed:

'_chemical_melting_point' value '382-384' was changed to '383.0(10)'
- the average value was taken and precision was estimated.

Automatic conversion script
Id: cif_fix_values 1715 2011-07-08 13:25:40Z adriana 
;
_cod_original_cell_volume 971.50(10)
_cod_original_sg_symbol_H-M 'C 2/c'
_cod_database_code 2200095
_cod_database_fobs_code 2200095

loop_
_symmetry_equiv_pos_as_xyz
'x, y, z'
'-x, y, -z+1/2'
'x+1/2, y+1/2, z'
'-x+1/2, y+1/2, -z+1/2'
'-x, -y, -z'
'x, -y, z-1/2'
'-x+1/2, -y+1/2, -z'
'x+1/2, -y+1/2, z-1/2'

loop_
_atom_site_label
_atom_site_fract_x
_atom_site_fract_y
_atom_site_fract_z
_atom_site_U_iso_or_equiv
_atom_site_adp_type
_atom_site_calc_flag
_atom_site_refinement_flags
_atom_site_occupancy
_atom_site_disorder_assembly
_atom_site_disorder_group
_atom_site_type_symbol
O1 .18109(4) .17201(19) .01920(10) .0312(3) Uani d . 1 . . O
O2 .24341(4) .54364(19) .11100(10) .0314(3) Uani d . 1 . . O
H1 .2682(9) .465(4) .057(2) .079(6) Uiso d . 1 . . H
C1 .19218(5) .3923(3) .09015(12) .0244(3) Uani d . 1 . . C
C2 .14794(6) .5227(3) .15576(14) .0307(3) Uani d . 1 . . C
H2A .1264 .6833 .0927 .037 Uiso calc R 1 . . H
H2B .1732 .6004 .2536 .037 Uiso calc R 1 . . H
C3 .09798(5) .3284(3) .17462(14) .0282(3) Uani d . 1 . . C
H3A .1183 .1874 .2523 .034 Uiso calc R 1 . . H
H3B .0767 .2257 .0813 .034 Uiso calc R 1 . . H
C4 .04919(5) .4949(3) .21683(13) .0270(3) Uani d . 1 . . C
H4A .0715 .6108 .3048 .032 Uiso calc R 1 . . H
H4B .0272 .6258 .1353 .032 Uiso calc R 1 . . H
C5 .0000 .3150(4) .2500 .0294(4) Uani d S 1 . . C
H5A -.0213 .1920 .1643 .035 Uiso d R 1 . . H

loop_
_atom_site_aniso_label
_atom_site_aniso_U_11
_atom_site_aniso_U_22
_atom_site_aniso_U_33
_atom_site_aniso_U_12
_atom_site_aniso_U_13
_atom_site_aniso_U_23
O1 .0272(5) .0337(5) .0397(5) -.0021(4) .0205(4) -.0071(4)
O2 .0262(5) .0340(5) .0429(5) -.0043(4) .0235(4) -.0055(4)
C1 .0213(6) .0289(6) .0267(6) .0018(5) .0132(4) .0030(5)
C2 .0269(6) .0322(7) .0424(7) -.0027(5) .0240(6) -.0064(5)
C3 .0244(6) .0299(7) .0373(7) .0008(5) .0196(5) -.0003(5)
C4 .0222(6) .0300(7) .0348(7) .0002(5) .0175(5) -.0012(5)
C5 .0251(9) .0317(9) .0389(9) .000 .0206(7) .000

loop_
_atom_type_symbol
_atom_type_description
_atom_type_scat_dispersion_real
_atom_type_scat_dispersion_imag
_atom_type_scat_source
C C .0033 .0016 'International Tables Vol C Tables 4.2.6.8 and 6.1.1.4'
H H .0000 .0000 'International Tables Vol C Tables 4.2.6.8 and 6.1.1.4'
O O .0106 .0060 'International Tables Vol C Tables 4.2.6.8 and 6.1.1.4'

loop_
_geom_angle_atom_site_label_1
_geom_angle_atom_site_label_2
_geom_angle_atom_site_label_3
_geom_angle_site_symmetry_1
_geom_angle
_geom_angle_publ_flag
C1 O2 H1 . 110.9(12) no
O1 C1 O2 . 123.02(10) no
O1 C1 C2 . 123.67(10) no
O2 C1 C2 . 113.25(10) no
C1 C2 C3 . 116.05(10) no
C1 C2 H2A . 108.3 no
C3 C2 H2A . 108.3 no
C1 C2 H2B . 108.3 no
C3 C2 H2B . 108.3 no
H2A C2 H2B . 107.4 no
C2 C3 C4 . 111.04(10) no
C2 C3 H3A . 109.4 no
C4 C3 H3A . 109.4 no
C2 C3 H3B . 109.4 no
C4 C3 H3B . 109.4 no
H3A C3 H3B . 108.0 no
C5 C4 C3 . 114.78(11) no
C5 C4 H4A . 108.6 no
C3 C4 H4A . 108.6 no
C5 C4 H4B . 108.6 no
C3 C4 H4B . 108.6 no
H4A C4 H4B . 107.5 no
C4 C5 C4 2 111.97(14) no
C4 C5 H5A 2 109.2 no
C4 C5 H5A . 109.2 no

loop_
_geom_bond_atom_site_label_1
_geom_bond_atom_site_label_2
_geom_bond_site_symmetry_2
_geom_bond_distance
_geom_bond_publ_flag
O1 C1 . 1.2255(15) no
O2 C1 . 1.3166(14) no
O2 H1 . .96(2) no
C1 C2 . 1.4944(16) no
C2 C3 . 1.5172(16) no
C2 H2A . .9900 no
C2 H2B . .9900 no
C3 C4 . 1.5244(15) no
C3 H3A . .9900 no
C3 H3B . .9900 no
C4 C5 . 1.5224(14) no
C4 H4A . .9900 no
C4 H4B . .9900 no
C5 C4 2 1.5224(14) no
C5 H5A . .9899 no

loop_
_geom_hbond_atom_site_label_D
_geom_hbond_atom_site_label_H
_geom_hbond_atom_site_label_A
_geom_hbond_site_symmetry_A
_geom_hbond_distance_DH
_geom_hbond_distance_HA
_geom_hbond_distance_DA
_geom_hbond_angle_DHA
O2 H1 O1 7 .96(2) 1.70(2) 2.6576(12) 173.5(17)

loop_
_geom_torsion_atom_site_label_1
_geom_torsion_atom_site_label_2
_geom_torsion_atom_site_label_3
_geom_torsion_atom_site_label_4
_geom_torsion_site_symmetry_4
_geom_torsion
_geom_torsion_publ_flag
O1 C1 C2 C3 . 19.17(18) no
O2 C1 C2 C3 . -163.41(10) no
C1 C2 C3 C4 . -170.14(11) no
C2 C3 C4 C5 . -175.40(9) no
C3 C4 C5 C4 2 -176.92(11) no
